data_4001593
loop_
_publ_author_name
'Coe, Benjamin J.'
'Harris, James A.'
'Hall, Jonathan J.'
'Brunschwig, Bruce S.'
'Hung, Sheng-Ting'
'Libaers, Wim'
'Clays, Koen'
'Coles, Simon J.'
'Horton, Peter N.'
'Light, Mark E.'
'Hursthouse, Michael B.'
'Gar\'in, Javier'
'Orduna, Jes\'us'

_publ_section_title
;
 Syntheses and Quadratic Nonlinear Optical Properties of Salts Containing
 Benzothiazolium Electron-Acceptor Groups
;
_journal_issue 25
_journal_name_full 'Chemistry of Materials'
_journal_page_first 5907
_journal_paper_doi 10.1021/cm061594t
_journal_volume 18
_journal_year 2006
_chemical_formula_sum 'C25 H29 N2 O4.5 S2'
_chemical_formula_weight 493.62
_chemical_name_systematic
;
 ?
;
_space_group_IT_number 14
_symmetry_cell_setting monoclinic
_symmetry_space_group_name_Hall '-P 2yn'
_symmetry_space_group_name_H-M 'P 1 21/n 1'
_atom_sites_solution_hydrogens geom
_atom_sites_solution_primary direct
_atom_sites_solution_secondary difmap
_audit_creation_method SHELXL-97
_cell_angle_alpha 90.00
_cell_angle_beta 94.290(2)
_cell_angle_gamma 90.00
_cell_formula_units_Z 4
_cell_length_a 13.2042(6)
_cell_length_b 11.2894(5)
_cell_length_c 15.9760(8)
_cell_measurement_reflns_used 46753
_cell_measurement_temperature 120(2)
_cell_measurement_theta_max 27.48
_cell_measurement_theta_min 2.91
_cell_volume 2374.83(19)
_computing_cell_refinement 'DENZO & COLLECT'
_computing_data_collection 'DENZO (Otwinowski & Minor, 1997) & COLLECT (Hooft, 1998)'
_computing_data_reduction 'DENZO & COLLECT'
_computing_structure_refinement 'SHELXL-97 (Sheldrick, 1997)'
_computing_structure_solution 'SHELXS-97 (Sheldrick, 1997)'
_diffrn_ambient_temperature 120(2)
_diffrn_detector_area_resol_mean 9.091
_diffrn_measured_fraction_theta_full 0.997
_diffrn_measured_fraction_theta_max 0.997
_diffrn_measurement_device_type 'Bruker-Nonius KappaCCD'
_diffrn_measurement_method '\f & \w scans'
_diffrn_radiation_monochromator graphite
_diffrn_radiation_source 'Bruker-Nonius FR591 rotating anode'
_diffrn_radiation_type MoK\a
_diffrn_radiation_wavelength 0.71073
_diffrn_reflns_av_R_equivalents 0.0800
_diffrn_reflns_av_sigmaI/netI 0.0633
_diffrn_reflns_limit_h_max 17
_diffrn_reflns_limit_h_min -17
_diffrn_reflns_limit_k_max 14
_diffrn_reflns_limit_k_min -14
_diffrn_reflns_limit_l_max 20
_diffrn_reflns_limit_l_min -20
_diffrn_reflns_number 25687
_diffrn_reflns_theta_full 27.45
_diffrn_reflns_theta_max 27.45
_diffrn_reflns_theta_min 3.09
_exptl_absorpt_coefficient_mu 0.262
_exptl_absorpt_correction_T_max 0.9922
_exptl_absorpt_correction_T_min 0.9593
_exptl_absorpt_correction_type multi-scan
_exptl_absorpt_process_details 'SORTAV (Blessing, 1997)'
_exptl_crystal_colour colourless
_exptl_crystal_density_diffrn 1.381
_exptl_crystal_density_method 'not measured'
_exptl_crystal_description plate
_exptl_crystal_F_000 1044
_exptl_crystal_size_max 0.16
_exptl_crystal_size_mid 0.08
_exptl_crystal_size_min 0.03
_refine_diff_density_max 0.284
_refine_diff_density_min -0.479
_refine_diff_density_rms 0.076
_refine_ls_extinction_method none
_refine_ls_goodness_of_fit_ref 1.047
_refine_ls_hydrogen_treatment mixed
_refine_ls_matrix_type full
_refine_ls_number_parameters 327
_refine_ls_number_reflns 5415
_refine_ls_number_restraints 1
_refine_ls_restrained_S_all 1.047
_refine_ls_R_factor_all 0.0876
_refine_ls_R_factor_gt 0.0555
_refine_ls_shift/su_max 0.085
_refine_ls_shift/su_mean 0.004
_refine_ls_structure_factor_coef Fsqd
_refine_ls_weighting_details 'calc w=1/[\s^2^(Fo^2^)+(0.0340P)^2^+2.4477P] where P=(Fo^2^+2Fc^2^)/3'
_refine_ls_weighting_scheme calc
_refine_ls_wR_factor_gt 0.1091
_refine_ls_wR_factor_ref 0.1208
_reflns_number_gt 3963
_reflns_number_total 5415
_reflns_threshold_expression >2sigma(I)
_cod_data_source_file cm061594tsi20060711_114636.cif
_cod_data_source_block '[5]OTs1.5H2O'
_cod_depositor_comments
;
The following automatic conversions were performed:

'_symmetry_cell_setting' value 'Monoclinic' changed to 'monoclinic'
according to /home/saulius/struct/CIF-dictionaries/cif_core.dic
dictionary named 'cif_core.dic' version 2.4.1 from 2010-06-29.

Automatic conversion script
Id: cif_fix_values 1715 2011-07-08 13:25:40Z adriana 
;
_cod_original_sg_symbol_H-M P2(1)/n
_cod_original_formula_sum 'C25 H29 N2 O4.50 S2'
_cod_database_code 4001593

loop_
_symmetry_equiv_pos_as_xyz
'x, y, z'
'-x+1/2, y+1/2, -z+1/2'
'-x, -y, -z'
'x-1/2, -y-1/2, z-1/2'

loop_
_atom_site_label
_atom_site_type_symbol
_atom_site_fract_x
_atom_site_fract_y
_atom_site_fract_z
_atom_site_U_iso_or_equiv
_atom_site_adp_type
_atom_site_occupancy
_atom_site_symmetry_multiplicity
_atom_site_calc_flag
_atom_site_refinement_flags
O4 O 0.60193(19) 0.1594(3) 0.82677(16) 0.0555(6) Uani 1 1 d .
O5 O 0.6816(3) 0.3028(4) 0.9560(2) 0.0402(9) Uani 0.50 1 d PD
H1O H 0.614(4) 0.239(5) 0.802(3) 0.14(2) Uiso 1 1 d .
H2O H 0.663(3) 0.123(3) 0.835(2) 0.071(13) Uiso 1 1 d .
H3O H 0.657(5) 0.236(4) 0.919(4) 0.06(2) Uiso 0.50 1 d PD
H4O H 0.718(8) 0.346(9) 0.908(7) 0.13(4) Uiso 0.50 1 d P
C1 C 0.38210(17) 0.4098(2) 0.19140(15) 0.0235(5) Uani 1 1 d .
C2 C 0.44296(18) 0.4413(2) 0.12788(16) 0.0290(6) Uani 1 1 d .
H2 H 0.4520 0.5224 0.1144 0.035 Uiso 1 1 calc R
C3 C 0.4906(2) 0.3536(3) 0.08404(17) 0.0378(7) Uani 1 1 d .
H3 H 0.5324 0.3753 0.0406 0.045 Uiso 1 1 calc R
C4 C 0.4778(2) 0.2336(3) 0.10317(18) 0.0395(7) Uani 1 1 d .
C5 C 0.4152(2) 0.2045(2) 0.16605(18) 0.0386(7) Uani 1 1 d .
H5 H 0.4048 0.1235 0.1790 0.046 Uiso 1 1 calc R
C6 C 0.36787(19) 0.2907(2) 0.21007(16) 0.0302(6) Uani 1 1 d .
H6 H 0.3256 0.2690 0.2531 0.036 Uiso 1 1 calc R
C7 C 0.5306(3) 0.1382(3) 0.0563(2) 0.0642(11) Uani 1 1 d .
H7A H 0.6042 0.1506 0.0631 0.096 Uiso 1 1 calc R
H7B H 0.5077 0.1416 -0.0034 0.096 Uiso 1 1 calc R
H7C H 0.5141 0.0604 0.0789 0.096 Uiso 1 1 calc R
C8 C 0.39647(19) 0.9088(2) 0.54446(14) 0.0244(5) Uani 1 1 d .
C9 C 0.3148(2) 0.9862(2) 0.54427(16) 0.0309(6) Uani 1 1 d .
H9 H 0.2584 0.9789 0.5041 0.037 Uiso 1 1 calc R
C10 C 0.3182(2) 1.0741(2) 0.60433(17) 0.0359(6) Uani 1 1 d .
H10 H 0.2631 1.1279 0.6058 0.043 Uiso 1 1 calc R
C11 C 0.4015(2) 1.0851(2) 0.66318(17) 0.0352(6) Uani 1 1 d .
H11 H 0.4019 1.1466 0.7038 0.042 Uiso 1 1 calc R
C12 C 0.4833(2) 1.0087(2) 0.66373(16) 0.0306(6) Uani 1 1 d .
H12 H 0.5399 1.0168 0.7036 0.037 Uiso 1 1 calc R
C13 C 0.47944(19) 0.9191(2) 0.60322(15) 0.0249(5) Uani 1 1 d .
C14 C 0.49513(17) 0.7538(2) 0.50363(14) 0.0214(5) Uani 1 1 d .
C15 C 0.33163(18) 0.7923(2) 0.41903(15) 0.0279(6) Uani 1 1 d .
H15A H 0.3491 0.7198 0.3896 0.042 Uiso 1 1 calc R
H15B H 0.3300 0.8593 0.3799 0.042 Uiso 1 1 calc R
H15C H 0.2647 0.7830 0.4410 0.042 Uiso 1 1 calc R
C16 C 0.52521(17) 0.6560(2) 0.45508(14) 0.0220(5) Uani 1 1 d .
H16 H 0.4835 0.6331 0.4068 0.026 Uiso 1 1 calc R
C17 C 0.61136(17) 0.5946(2) 0.47569(14) 0.0227(5) Uani 1 1 d .
H17 H 0.6506 0.6193 0.5249 0.027 Uiso 1 1 calc R
C18 C 0.64991(17) 0.4958(2) 0.43083(14) 0.0208(5) Uani 1 1 d .
C19 C 0.74428(18) 0.4461(2) 0.45763(15) 0.0251(5) Uani 1 1 d .
H19 H 0.7807 0.4770 0.5063 0.030 Uiso 1 1 calc R
C20 C 0.78548(18) 0.3535(2) 0.41509(15) 0.0262(5) Uani 1 1 d .
H20 H 0.8497 0.3224 0.4348 0.031 Uiso 1 1 calc R
C21 C 0.73386(17) 0.3042(2) 0.34292(14) 0.0225(5) Uani 1 1 d .
C22 C 0.63760(17) 0.3532(2) 0.31650(14) 0.0215(5) Uani 1 1 d .
H22 H 0.6003 0.3215 0.2685 0.026 Uiso 1 1 calc R
C23 C 0.59770(17) 0.4453(2) 0.35906(14) 0.0222(5) Uani 1 1 d .
H23 H 0.5332 0.4762 0.3398 0.027 Uiso 1 1 calc R
C24 C 0.87187(19) 0.1618(2) 0.32985(17) 0.0339(6) Uani 1 1 d .
H24A H 0.9240 0.2237 0.3333 0.051 Uiso 1 1 calc R
H24B H 0.8906 0.1001 0.2907 0.051 Uiso 1 1 calc R
H24C H 0.8666 0.1269 0.3855 0.051 Uiso 1 1 calc R
C25 C 0.71779(19) 0.1579(2) 0.22924(16) 0.0291(6) Uani 1 1 d .
H25A H 0.6518 0.1310 0.2462 0.044 Uiso 1 1 calc R
H25B H 0.7560 0.0899 0.2102 0.044 Uiso 1 1 calc R
H25C H 0.7074 0.2154 0.1834 0.044 Uiso 1 1 calc R
N1 N 0.40804(15) 0.81456(17) 0.48879(12) 0.0222(4) Uani 1 1 d .
N2 N 0.77421(15) 0.21316(19) 0.30014(13) 0.0273(5) Uani 1 1 d .
O1 O 0.39102(14) 0.61746(16) 0.25967(12) 0.0368(5) Uani 1 1 d .
O2 O 0.28900(15) 0.46860(19) 0.32260(12) 0.0434(5) Uani 1 1 d .
O3 O 0.23112(13) 0.55450(17) 0.18848(11) 0.0343(4) Uani 1 1 d .
S1 S 0.31782(5) 0.52189(6) 0.24490(4) 0.02642(16) Uani 1 1 d .
S2 S 0.56904(5) 0.81021(6) 0.58740(4) 0.02627(16) Uani 1 1 d .

loop_
_atom_site_aniso_label
_atom_site_aniso_U_11
_atom_site_aniso_U_22
_atom_site_aniso_U_33
_atom_site_aniso_U_23
_atom_site_aniso_U_13
_atom_site_aniso_U_12
O4 0.0436(14) 0.0569(16) 0.0672(16) 0.0005(13) 0.0125(12) -0.0056(12)
O5 0.046(2) 0.043(2) 0.032(2) -0.0044(18) 0.0015(18) -0.0027(19)
C1 0.0205(11) 0.0264(13) 0.0223(12) -0.0040(10) -0.0070(9) 0.0026(10)
C2 0.0260(13) 0.0297(14) 0.0303(13) -0.0015(11) -0.0047(11) -0.0003(11)
C3 0.0275(14) 0.0520(18) 0.0333(15) -0.0103(14) -0.0018(11) 0.0053(13)
C4 0.0366(15) 0.0371(16) 0.0411(16) -0.0197(13) -0.0212(13) 0.0158(13)
C5 0.0429(16) 0.0244(14) 0.0452(17) -0.0050(13) -0.0198(14) 0.0069(12)
C6 0.0286(13) 0.0305(14) 0.0299(13) 0.0034(11) -0.0101(11) 0.0001(11)
C7 0.057(2) 0.066(2) 0.064(2) -0.0398(19) -0.0268(18) 0.0335(18)
C8 0.0301(13) 0.0221(12) 0.0213(12) 0.0026(10) 0.0051(10) -0.0020(10)
C9 0.0338(14) 0.0268(14) 0.0323(14) 0.0030(11) 0.0040(11) 0.0026(11)
C10 0.0459(17) 0.0271(14) 0.0358(15) 0.0007(12) 0.0101(13) 0.0081(12)
C11 0.0499(17) 0.0273(14) 0.0296(14) -0.0043(11) 0.0119(12) -0.0020(13)
C12 0.0401(15) 0.0279(14) 0.0246(13) -0.0040(11) 0.0069(11) -0.0078(12)
C13 0.0298(13) 0.0220(12) 0.0240(12) 0.0014(10) 0.0083(10) -0.0022(10)
C14 0.0233(11) 0.0221(12) 0.0189(11) 0.0020(9) 0.0017(9) -0.0036(10)
C15 0.0265(13) 0.0309(14) 0.0250(12) -0.0010(11) -0.0067(10) 0.0039(11)
C16 0.0232(12) 0.0212(12) 0.0212(12) -0.0002(10) 0.0005(9) -0.0026(10)
C17 0.0225(12) 0.0249(13) 0.0206(11) 0.0014(10) 0.0001(9) -0.0055(10)
C18 0.0185(11) 0.0241(12) 0.0195(11) 0.0040(9) 0.0009(9) -0.0017(9)
C19 0.0226(12) 0.0273(13) 0.0245(12) -0.0005(10) -0.0045(10) -0.0016(10)
C20 0.0193(12) 0.0322(14) 0.0262(12) 0.0029(11) -0.0040(10) 0.0023(10)
C21 0.0211(11) 0.0237(12) 0.0228(12) 0.0039(10) 0.0026(9) -0.0012(10)
C22 0.0194(11) 0.0245(12) 0.0201(11) 0.0008(10) -0.0022(9) -0.0011(10)
C23 0.0181(11) 0.0247(13) 0.0233(12) 0.0029(10) -0.0019(9) 0.0013(10)
C24 0.0261(13) 0.0396(16) 0.0356(15) -0.0016(12) 0.0007(11) 0.0121(12)
C25 0.0299(13) 0.0289(14) 0.0286(13) -0.0038(11) 0.0034(11) 0.0012(11)
N1 0.0247(10) 0.0222(10) 0.0194(10) -0.0003(8) 0.0003(8) -0.0003(8)
N2 0.0231(10) 0.0299(12) 0.0284(11) -0.0027(9) -0.0019(8) 0.0065(9)
O1 0.0316(10) 0.0332(10) 0.0447(11) -0.0173(9) -0.0046(8) -0.0005(8)
O2 0.0473(12) 0.0548(13) 0.0286(10) 0.0026(9) 0.0068(9) 0.0062(10)
O3 0.0266(9) 0.0385(11) 0.0358(10) -0.0089(8) -0.0112(8) 0.0111(8)
S1 0.0233(3) 0.0303(3) 0.0248(3) -0.0051(3) -0.0040(2) 0.0040(3)
S2 0.0259(3) 0.0289(3) 0.0235(3) -0.0052(3) -0.0019(2) -0.0019(3)

loop_
_atom_type_symbol
_atom_type_description
_atom_type_scat_dispersion_real
_atom_type_scat_dispersion_imag
_atom_type_scat_source
C C 0.0033 0.0016 'International Tables Vol C Tables 4.2.6.8 and 6.1.1.4'
H H 0.0000 0.0000 'International Tables Vol C Tables 4.2.6.8 and 6.1.1.4'
N N 0.0061 0.0033 'International Tables Vol C Tables 4.2.6.8 and 6.1.1.4'
O O 0.0106 0.0060 'International Tables Vol C Tables 4.2.6.8 and 6.1.1.4'
S S 0.1246 0.1234 'International Tables Vol C Tables 4.2.6.8 and 6.1.1.4'

loop_
_geom_angle_atom_site_label_1
_geom_angle_atom_site_label_2
_geom_angle_atom_site_label_3
_geom_angle
H1O O4 H2O 107(4)
H1O O4 H3O 80(4)
H2O O4 H3O 78(3)
H3O O5 H4O 94(6)
C2 C1 C6 119.9(2)
C2 C1 S1 119.57(19)
C6 C1 S1 120.5(2)
C1 C2 C3 119.7(3)
C1 C2 H2 120.1
C3 C2 H2 120.1
C2 C3 C4 120.8(3)
C2 C3 H3 119.6
C4 C3 H3 119.6
C5 C4 C3 118.4(3)
C5 C4 C7 120.7(3)
C3 C4 C7 120.9(3)
C6 C5 C4 121.3(3)
C6 C5 H5 119.4
C4 C5 H5 119.4
C5 C6 C1 119.9(3)
C5 C6 H6 120.0
C1 C6 H6 120.0
C4 C7 H7A 109.5
C4 C7 H7B 109.5
H7A C7 H7B 109.5
C4 C7 H7C 109.5
H7A C7 H7C 109.5
H7B C7 H7C 109.5
C9 C8 C13 121.4(2)
C9 C8 N1 126.7(2)
C13 C8 N1 111.9(2)
C10 C9 C8 117.8(2)
C10 C9 H9 121.1
C8 C9 H9 121.1
C9 C10 C11 121.0(3)
C9 C10 H10 119.5
C11 C10 H10 119.5
C12 C11 C10 121.6(2)
C12 C11 H11 119.2
C10 C11 H11 119.2
C11 C12 C13 117.3(2)
C11 C12 H12 121.3
C13 C12 H12 121.3
C8 C13 C12 120.9(2)
C8 C13 S2 110.62(18)
C12 C13 S2 128.5(2)
N1 C14 C16 124.7(2)
N1 C14 S2 112.11(17)
C16 C14 S2 123.14(18)
N1 C15 H15A 109.5
N1 C15 H15B 109.5
H15A C15 H15B 109.5
N1 C15 H15C 109.5
H15A C15 H15C 109.5
H15B C15 H15C 109.5
C17 C16 C14 121.9(2)
C17 C16 H16 119.0
C14 C16 H16 119.0
C16 C17 C18 126.8(2)
C16 C17 H17 116.6
C18 C17 H17 116.6
C19 C18 C23 117.0(2)
C19 C18 C17 119.8(2)
C23 C18 C17 123.2(2)
C20 C19 C18 121.7(2)
C20 C19 H19 119.1
C18 C19 H19 119.1
C19 C20 C21 121.1(2)
C19 C20 H20 119.4
C21 C20 H20 119.4
N2 C21 C20 121.6(2)
N2 C21 C22 121.2(2)
C20 C21 C22 117.2(2)
C23 C22 C21 121.1(2)
C23 C22 H22 119.4
C21 C22 H22 119.4
C22 C23 C18 121.8(2)
C22 C23 H23 119.1
C18 C23 H23 119.1
N2 C24 H24A 109.5
N2 C24 H24B 109.5
H24A C24 H24B 109.5
N2 C24 H24C 109.5
H24A C24 H24C 109.5
H24B C24 H24C 109.5
N2 C25 H25A 109.5
N2 C25 H25B 109.5
H25A C25 H25B 109.5
N2 C25 H25C 109.5
H25A C25 H25C 109.5
H25B C25 H25C 109.5
C14 N1 C8 114.05(19)
C14 N1 C15 125.2(2)
C8 N1 C15 120.66(19)
C21 N2 C25 121.2(2)
C21 N2 C24 120.3(2)
C25 N2 C24 118.2(2)
O3 S1 O2 112.98(12)
O3 S1 O1 113.33(12)
O2 S1 O1 112.39(12)
O3 S1 C1 105.36(10)
O2 S1 C1 106.30(12)
O1 S1 C1 105.67(11)
C14 S2 C13 91.28(12)

loop_
_geom_bond_atom_site_label_1
_geom_bond_atom_site_label_2
_geom_bond_distance
O4 H1O 1.01(6)
O4 H2O 0.90(4)
O4 H3O 1.81(2)
O5 H3O 0.9995(11)
O5 H4O 1.06(11)
C1 C2 1.387(4)
C1 C6 1.393(4)
C1 S1 1.778(2)
C2 C3 1.390(4)
C2 H2 0.9500
C3 C4 1.402(4)
C3 H3 0.9500
C4 C5 1.387(4)
C4 C7 1.512(4)
C5 C6 1.378(4)
C5 H5 0.9500
C6 H6 0.9500
C7 H7A 0.9800
C7 H7B 0.9800
C7 H7C 0.9800
C8 C9 1.388(3)
C8 C13 1.393(3)
C8 N1 1.402(3)
C9 C10 1.378(4)
C9 H9 0.9500
C10 C11 1.399(4)
C10 H10 0.9500
C11 C12 1.381(4)
C11 H11 0.9500
C12 C13 1.398(3)
C12 H12 0.9500
C13 S2 1.738(3)
C14 N1 1.345(3)
C14 C16 1.423(3)
C14 S2 1.719(2)
C15 N1 1.468(3)
C15 H15A 0.9800
C15 H15B 0.9800
C15 H15C 0.9800
C16 C17 1.351(3)
C16 H16 0.9500
C17 C18 1.440(3)
C17 H17 0.9500
C18 C19 1.404(3)
C18 C23 1.413(3)
C19 C20 1.381(3)
C19 H19 0.9500
C20 C21 1.409(3)
C20 H20 0.9500
C21 N2 1.365(3)
C21 C22 1.421(3)
C22 C23 1.369(3)
C22 H22 0.9500
C23 H23 0.9500
C24 N2 1.461(3)
C24 H24A 0.9800
C24 H24B 0.9800
C24 H24C 0.9800
C25 N2 1.450(3)
C25 H25A 0.9800
C25 H25B 0.9800
C25 H25C 0.9800
O1 S1 1.4560(19)
O2 S1 1.455(2)
O3 S1 1.4507(17)

loop_
_geom_torsion_atom_site_label_1
_geom_torsion_atom_site_label_2
_geom_torsion_atom_site_label_3
_geom_torsion_atom_site_label_4
_geom_torsion
C6 C1 C2 C3 -1.0(3)
S1 C1 C2 C3 -177.87(18)
C1 C2 C3 C4 0.1(4)
C2 C3 C4 C5 0.9(4)
C2 C3 C4 C7 -179.2(2)
C3 C4 C5 C6 -1.1(4)
C7 C4 C5 C6 179.0(2)
C4 C5 C6 C1 0.3(4)
C2 C1 C6 C5 0.8(3)
S1 C1 C6 C5 177.65(18)
C13 C8 C9 C10 -0.1(4)
N1 C8 C9 C10 -179.6(2)
C8 C9 C10 C11 0.4(4)
C9 C10 C11 C12 -0.2(4)
C10 C11 C12 C13 -0.3(4)
C9 C8 C13 C12 -0.4(4)
N1 C8 C13 C12 179.1(2)
C9 C8 C13 S2 -179.90(19)
N1 C8 C13 S2 -0.3(3)
C11 C12 C13 C8 0.6(4)
C11 C12 C13 S2 180.0(2)
N1 C14 C16 C17 -176.6(2)
S2 C14 C16 C17 5.1(3)
C14 C16 C17 C18 -179.0(2)
C16 C17 C18 C19 176.0(2)
C16 C17 C18 C23 -3.2(4)
C23 C18 C19 C20 1.2(3)
C17 C18 C19 C20 -178.1(2)
C18 C19 C20 C21 -0.4(4)
C19 C20 C21 N2 179.6(2)
C19 C20 C21 C22 -0.6(4)
N2 C21 C22 C23 -179.4(2)
C20 C21 C22 C23 0.8(3)
C21 C22 C23 C18 0.0(4)
C19 C18 C23 C22 -1.0(3)
C17 C18 C23 C22 178.3(2)
C16 C14 N1 C8 -178.9(2)
S2 C14 N1 C8 -0.4(2)
C16 C14 N1 C15 -1.9(4)
S2 C14 N1 C15 176.54(18)
C9 C8 N1 C14 -180.0(2)
C13 C8 N1 C14 0.5(3)
C9 C8 N1 C15 2.9(4)
C13 C8 N1 C15 -176.6(2)
C20 C21 N2 C25 175.9(2)
C22 C21 N2 C25 -3.9(3)
C20 C21 N2 C24 1.7(4)
C22 C21 N2 C24 -178.1(2)
C2 C1 S1 O3 77.8(2)
C6 C1 S1 O3 -99.1(2)
C2 C1 S1 O2 -162.03(19)
C6 C1 S1 O2 21.1(2)
C2 C1 S1 O1 -42.4(2)
C6 C1 S1 O1 140.70(19)
N1 C14 S2 C13 0.18(18)
C16 C14 S2 C13 178.7(2)
C8 C13 S2 C14 0.10(19)
C12 C13 S2 C14 -179.3(2)
